data_4311336
loop_
_publ_author_name
'Yu-Bin Dong'
'Peng Wang'
'Ru-Qi Huang'
'Mark D. Smith'

_publ_section_title
;
 Syntheses and Structures of Ag(I)-Containing Coordination Polymers and
 Co(II)-Containing Supramolecular Complex Based on Novel Fulvene Ligands
;
_journal_name_full 'Inorganic Chemistry'
_journal_page_first 4727
_journal_page_last 4739
_journal_paper_doi 10.1021/ic0495517
_journal_volume 43
_journal_year 2004
_chemical_formula_sum 'C46 H41 Ag Cl N2 O6'
_chemical_formula_weight 861.13
_chemical_name_systematic
; 
 ? 
;
_space_group_IT_number 2
_symmetry_cell_setting triclinic
_symmetry_space_group_name_Hall '-P 1'
_symmetry_space_group_name_H-M 'P -1'
_atom_sites_solution_hydrogens geom
_atom_sites_solution_primary direct
_atom_sites_solution_secondary difmap
_audit_creation_method SHELXL-97
_cell_angle_alpha 65.4250(10)
_cell_angle_beta 87.3260(10)
_cell_angle_gamma 72.9880(10)
_cell_formula_units_Z 2
_cell_length_a 10.3433(5)
_cell_length_b 14.3521(7)
_cell_length_c 15.5484(8)
_cell_measurement_reflns_used 5944
_cell_measurement_temperature 150(1)
_cell_measurement_theta_max 26.386
_cell_measurement_theta_min 2.217
_cell_volume 1999.72(17)
_computing_cell_refinement 'SAINT+ NT V6.02a (Bruker, 1998)'
_computing_data_collection 'SMART NT V5.625 (Bruker, 1998)'
_computing_data_reduction 'SAINT+ NT V6.02a'
_computing_molecular_graphics 'SHELXTL V5.1 (Sheldrick, 1997)'
_computing_publication_material 'SHELXTL V5.1'
_computing_structure_refinement 'SHELXL-97 (Sheldrick, 1997)'
_computing_structure_solution 'SHELXS-97 (Sheldrick, 1990)'
_diffrn_ambient_temperature 150(1)
_diffrn_measured_fraction_theta_full 0.995
_diffrn_measured_fraction_theta_max 0.995
_diffrn_measurement_device_type 'Bruker SMART APEX CCD diffractometer'
_diffrn_measurement_method 'omega scans'
_diffrn_radiation_monochromator graphite
_diffrn_radiation_source 'fine-focus sealed tube'
_diffrn_radiation_type MoK\a
_diffrn_radiation_wavelength 0.71073
_diffrn_reflns_av_R_equivalents 0.0323
_diffrn_reflns_av_sigmaI/netI 0.0508
_diffrn_reflns_limit_h_max 12
_diffrn_reflns_limit_h_min -12
_diffrn_reflns_limit_k_max 17
_diffrn_reflns_limit_k_min -17
_diffrn_reflns_limit_l_max 19
_diffrn_reflns_limit_l_min -19
_diffrn_reflns_number 18591
_diffrn_reflns_theta_full 26.43
_diffrn_reflns_theta_max 26.43
_diffrn_reflns_theta_min 1.45
_exptl_absorpt_coefficient_mu 0.623
_exptl_absorpt_correction_T_max 0.9111
_exptl_absorpt_correction_T_min 0.6585
_exptl_absorpt_correction_type multi-scan
_exptl_absorpt_process_details '(SADABS, Bruker, 1998)'
_exptl_crystal_colour orange
_exptl_crystal_density_diffrn 1.430
_exptl_crystal_density_method 'not measured'
_exptl_crystal_description plate
_exptl_crystal_F_000 886
_exptl_crystal_size_max 0.38
_exptl_crystal_size_mid 0.20
_exptl_crystal_size_min 0.08
_refine_diff_density_max 0.555
_refine_diff_density_min -0.602
_refine_diff_density_rms 0.067
_refine_ls_extinction_method none
_refine_ls_goodness_of_fit_ref 1.011
_refine_ls_hydrogen_treatment mixed
_refine_ls_matrix_type full
_refine_ls_number_parameters 552
_refine_ls_number_reflns 8179
_refine_ls_number_restraints 0
_refine_ls_restrained_S_all 1.011
_refine_ls_R_factor_all 0.0503
_refine_ls_R_factor_gt 0.0391
_refine_ls_shift/su_max 0.000
_refine_ls_shift/su_mean 0.000
_refine_ls_structure_factor_coef Fsqd
_refine_ls_weighting_details 'calc w=1/[\s^2^(Fo^2^)+(0.0358P)^2^+0.0000P] where P=(Fo^2^+2Fc^2^)/3'
_refine_ls_weighting_scheme calc
_refine_ls_wR_factor_gt 0.0831
_refine_ls_wR_factor_ref 0.0862
_reflns_number_gt 6452
_reflns_number_total 8179
_reflns_threshold_expression >2sigma(I)
_cod_data_source_file ic0495517si20040528_015556_3.cif
_cod_data_source_block 1
_cod_database_code 4311336

loop_
_symmetry_equiv_pos_as_xyz
'x, y, z'
'-x, -y, -z'

loop_
_atom_site_label
_atom_site_type_symbol
_atom_site_fract_x
_atom_site_fract_y
_atom_site_fract_z
_atom_site_U_iso_or_equiv
_atom_site_adp_type
_atom_site_occupancy
_atom_site_symmetry_multiplicity
_atom_site_calc_flag
_atom_site_refinement_flags
_atom_site_disorder_assembly
_atom_site_disorder_group
Ag Ag 0.14527(2) -0.072802(17) 0.643150(15) 0.04263(9) Uani 1 1 d . . .
C1 C 0.4630(2) 0.60761(18) 0.14432(16) 0.0230(5) Uani 1 1 d . . .
C2 C 0.4589(2) 0.50301(18) 0.19298(16) 0.0238(5) Uani 1 1 d . . .
H2 H 0.4039 0.4801 0.2435 0.023(6) Uiso 1 1 calc R . .
C3 C 0.5489(2) 0.43485(18) 0.15668(15) 0.0219(5) Uani 1 1 d . . .
C4 C 0.6159(2) 0.50336(18) 0.08274(16) 0.0212(5) Uani 1 1 d . . .
C5 C 0.5607(2) 0.60668(18) 0.07785(16) 0.0231(5) Uani 1 1 d . . .
H5 H 0.5853 0.6679 0.0357 0.022(6) Uiso 1 1 calc R . .
C6 C 0.5556(2) 0.32794(19) 0.18092(16) 0.0240(5) Uani 1 1 d . . .
C7 C 0.4843(2) 0.26858(18) 0.26059(16) 0.0230(5) Uani 1 1 d . . .
C8 C 0.5008(3) 0.2635(2) 0.35037(17) 0.0313(6) Uani 1 1 d . . .
H8 H 0.5541 0.3021 0.3610 0.028(7) Uiso 1 1 calc R . .
C9 C 0.4396(3) 0.2023(2) 0.42504(18) 0.0328(6) Uani 1 1 d . . .
H9 H 0.4515 0.1982 0.4869 0.033(7) Uiso 1 1 calc R . .
C10 C 0.3609(2) 0.14702(19) 0.40819(17) 0.0278(6) Uani 1 1 d . . .
C11 C 0.3431(2) 0.15191(19) 0.31775(17) 0.0281(6) Uani 1 1 d . . .
H11 H 0.2884 0.1145 0.3066 0.031(7) Uiso 1 1 calc R . .
C12 C 0.4060(2) 0.21190(18) 0.24510(17) 0.0263(5) Uani 1 1 d . . .
H12 H 0.3960 0.2147 0.1836 0.013(5) Uiso 1 1 calc R . .
C13 C 0.2972(3) 0.0832(2) 0.48540(18) 0.0310(6) Uani 1 1 d . . .
C14 C 0.7169(2) 0.47217(18) 0.02633(16) 0.0219(5) Uani 1 1 d . . .
C15 C 0.7949(2) 0.54550(18) -0.03292(16) 0.0217(5) Uani 1 1 d . . .
C16 C 0.8412(2) 0.60824(18) -0.00101(16) 0.0241(5) Uani 1 1 d . . .
H16 H 0.8195 0.6077 0.0592 0.022(6) Uiso 1 1 calc R . .
C17 C 0.9185(2) 0.67148(18) -0.05637(17) 0.0253(5) Uani 1 1 d . . .
H17 H 0.9507 0.7139 -0.0343 0.009(5) Uiso 1 1 calc R . .
C18 C 0.9485(2) 0.67216(18) -0.14443(16) 0.0242(5) Uani 1 1 d . . .
C19 C 0.9047(2) 0.60870(18) -0.17685(17) 0.0254(5) Uani 1 1 d . . .
H19 H 0.9262 0.6094 -0.2372 0.031(7) Uiso 1 1 calc R . .
C20 C 0.8299(2) 0.54488(18) -0.12037(16) 0.0242(5) Uani 1 1 d . . .
H20 H 0.8017 0.4998 -0.1412 0.015(6) Uiso 1 1 calc R . .
C21 C 1.0270(2) 0.74002(19) -0.20349(17) 0.0262(5) Uani 1 1 d . . .
C22 C 0.3798(2) 0.70623(19) 0.15743(18) 0.0288(6) Uani 1 1 d . . .
C23 C 0.3164(3) 0.7970(2) 0.06085(19) 0.0373(7) Uani 1 1 d . . .
H23A H 0.3883 0.8133 0.0191 0.054(9) Uiso 1 1 calc R . .
H23B H 0.2646 0.8612 0.0694 0.045(8) Uiso 1 1 calc R . .
H23C H 0.2557 0.7745 0.0322 0.037(7) Uiso 1 1 calc R . .
C24 C 0.4723(3) 0.7424(2) 0.2027(2) 0.0436(7) Uani 1 1 d . . .
H24A H 0.5129 0.6845 0.2645 0.049(9) Uiso 1 1 calc R . .
H24B H 0.4191 0.8063 0.2112 0.038(7) Uiso 1 1 calc R . .
H24C H 0.5443 0.7596 0.1613 0.060(10) Uiso 1 1 calc R . .
C25 C 0.2656(3) 0.6825(2) 0.2205(2) 0.0428(7) Uani 1 1 d . . .
H25A H 0.2069 0.6584 0.1919 0.045(8) Uiso 1 1 calc R . .
H25B H 0.2122 0.7477 0.2268 0.048(8) Uiso 1 1 calc R . .
H25C H 0.3043 0.6259 0.2833 0.044(8) Uiso 1 1 calc R . .
N1 N 0.2473(2) 0.03281(18) 0.54599(16) 0.0400(6) Uani 1 1 d . . .
N2 N 1.0879(2) 0.79358(17) -0.25038(15) 0.0323(5) Uani 1 1 d . . .
O1 O 0.61845(17) 0.27287(13) 0.13537(12) 0.0280(4) Uani 1 1 d . . .
H1A H 0.674(4) 0.316(3) 0.084(2) 0.079(11) Uiso 1 1 d . . .
O2 O 0.74785(16) 0.38178(12) 0.02286(11) 0.0261(4) Uani 1 1 d . . .
Cl Cl -0.20580(6) 0.11102(5) 0.58474(4) 0.03135(15) Uani 1 1 d . . .
O11 O -0.11231(19) 0.00400(15) 0.62291(15) 0.0496(5) Uani 1 1 d . . .
O12 O -0.1746(2) 0.17208(16) 0.62841(15) 0.0536(6) Uani 1 1 d . . .
O13 O -0.1999(2) 0.16248(17) 0.48462(14) 0.0534(6) Uani 1 1 d . . .
O14 O -0.33910(19) 0.10139(16) 0.60453(15) 0.0513(5) Uani 1 1 d . . .
C31 C 0.2242(3) 0.0015(2) 0.7864(2) 0.0450(7) Uani 1 1 d . . .
H31 H 0.2127 -0.0656 0.8280 0.069(11) Uiso 1 1 calc R . .
C32 C 0.3512(3) 0.0114(3) 0.7718(2) 0.0505(8) Uani 1 1 d . . .
H32 H 0.4280 -0.0491 0.8030 0.079(12) Uiso 1 1 calc R . .
C33 C 0.3694(3) 0.1082(3) 0.7125(2) 0.0531(9) Uani 1 1 d . . .
H33 H 0.4583 0.1145 0.7021 0.074(11) Uiso 1 1 calc R . .
C34 C 0.2569(4) 0.1967(3) 0.6679(2) 0.0484(8) Uani 1 1 d . . .
H34 H 0.2682 0.2643 0.6275 0.060(10) Uiso 1 1 calc R . .
C35 C 0.1288(3) 0.1857(2) 0.6826(2) 0.0420(7) Uani 1 1 d . . .
H35 H 0.0511 0.2457 0.6521 0.076(11) Uiso 1 1 calc R . .
C36 C 0.1139(3) 0.0877(2) 0.74150(19) 0.0393(7) Uani 1 1 d . . .
H36 H 0.0255 0.0800 0.7510 0.044(8) Uiso 1 1 calc R . .
C41 C -0.0314(5) 0.4892(3) 0.6494(3) 0.0690(11) Uani 1 1 d . . .
H41 H -0.0931 0.4516 0.6489 0.084(12) Uiso 1 1 calc R . .
C42 C 0.0841(5) 0.4379(3) 0.7132(3) 0.0757(13) Uani 1 1 d . . .
H42 H 0.1031 0.3647 0.7570 0.109(15) Uiso 1 1 calc R . .
C43 C 0.1706(4) 0.4965(4) 0.7109(3) 0.0712(12) Uani 1 1 d . . .
H43 H 0.2501 0.4632 0.7536 0.090(13) Uiso 1 1 calc R . .
C44 C 0.1424(4) 0.6009(4) 0.6483(3) 0.0620(10) Uani 1 1 d . . .
H44 H 0.2020 0.6405 0.6477 0.091(13) Uiso 1 1 calc R . .
C45 C 0.0321(4) 0.6483(3) 0.5876(2) 0.0581(9) Uani 1 1 d . . .
H45 H 0.0141 0.7213 0.5437 0.069(11) Uiso 1 1 calc R . .
C46 C -0.0544(4) 0.5944(3) 0.5877(2) 0.0589(9) Uani 1 1 d . . .
H46 H -0.1329 0.6300 0.5440 0.073(11) Uiso 1 1 calc R . .
C51 C -0.1051(3) 0.8808(2) 0.0362(2) 0.0428(7) Uani 1 1 d . . .
H51 H -0.0427 0.8581 0.0891 0.051(9) Uiso 1 1 calc R . .
C52 C -0.2346(4) 0.8745(2) 0.0501(2) 0.0498(8) Uani 1 1 d . . .
H52 H -0.2619 0.8473 0.1127 0.062(10) Uiso 1 1 calc R . .
C53 C -0.3249(3) 0.9075(2) -0.0263(3) 0.0525(8) Uani 1 1 d . . .
H53 H -0.4151 0.9039 -0.0168 0.074(11) Uiso 1 1 calc R . .
C54 C -0.2836(3) 0.9462(2) -0.1178(2) 0.0451(7) Uani 1 1 d . . .
H54 H -0.3452 0.9687 -0.1710 0.051(9) Uiso 1 1 calc R . .
C55 C -0.1544(3) 0.9516(2) -0.1305(2) 0.0403(7) Uani 1 1 d . . .
H55 H -0.1258 0.9776 -0.1928 0.048(8) Uiso 1 1 calc R . .
C56 C -0.0655(3) 0.9198(2) -0.0540(2) 0.0393(7) Uani 1 1 d . . .
H56 H 0.0240 0.9248 -0.0635 0.046(8) Uiso 1 1 calc R . .
C61 C -0.4892(5) 0.3953(3) 0.5270(3) 0.0735(12) Uani 1 1 d . . .
H61 H -0.4825 0.3218 0.5462 0.094(13) Uiso 1 1 calc R . .
C62 C -0.3764(4) 0.4269(3) 0.5135(2) 0.0747(12) Uani 1 1 d . . .
H62 H -0.2898 0.3757 0.5227 0.071(11) Uiso 1 1 calc R . .
C63 C -0.3862(5) 0.5296(4) 0.4875(3) 0.0839(13) Uani 1 1 d . . .
H63 H -0.3063 0.5512 0.4787 0.094(13) Uiso 1 1 calc R . .

loop_
_atom_site_aniso_label
_atom_site_aniso_U_11
_atom_site_aniso_U_22
_atom_site_aniso_U_33
_atom_site_aniso_U_23
_atom_site_aniso_U_13
_atom_site_aniso_U_12
Ag 0.04252(14) 0.03869(13) 0.03925(13) -0.00373(10) 0.01794(10) -0.02288(10)
C1 0.0212(12) 0.0274(13) 0.0229(12) -0.0115(11) 0.0035(10) -0.0099(10)
C2 0.0225(12) 0.0290(13) 0.0199(12) -0.0092(10) 0.0059(10) -0.0102(10)
C3 0.0207(12) 0.0251(12) 0.0183(11) -0.0061(10) 0.0035(9) -0.0095(10)
C4 0.0199(12) 0.0222(12) 0.0202(12) -0.0059(10) 0.0043(9) -0.0093(10)
C5 0.0234(12) 0.0223(12) 0.0220(12) -0.0057(10) 0.0032(10) -0.0103(10)
C6 0.0222(12) 0.0278(13) 0.0199(12) -0.0076(11) 0.0025(10) -0.0086(10)
C7 0.0211(12) 0.0180(12) 0.0249(13) -0.0047(10) 0.0051(10) -0.0057(10)
C8 0.0322(14) 0.0336(14) 0.0286(14) -0.0069(12) 0.0021(11) -0.0199(12)
C9 0.0401(15) 0.0365(15) 0.0214(13) -0.0068(12) 0.0063(11) -0.0197(13)
C10 0.0275(13) 0.0236(13) 0.0277(13) -0.0062(11) 0.0075(10) -0.0090(11)
C11 0.0306(14) 0.0250(13) 0.0294(14) -0.0089(11) 0.0062(11) -0.0137(11)
C12 0.0309(13) 0.0234(12) 0.0229(13) -0.0077(10) 0.0061(10) -0.0091(11)
C13 0.0389(15) 0.0310(14) 0.0286(14) -0.0136(12) 0.0103(12) -0.0177(12)
C14 0.0199(12) 0.0224(12) 0.0204(12) -0.0046(10) 0.0009(9) -0.0085(10)
C15 0.0185(12) 0.0188(11) 0.0229(12) -0.0048(10) 0.0053(9) -0.0050(9)
C16 0.0241(12) 0.0252(13) 0.0217(12) -0.0084(10) 0.0066(10) -0.0085(10)
C17 0.0243(13) 0.0220(12) 0.0292(13) -0.0090(11) 0.0033(10) -0.0095(10)
C18 0.0190(12) 0.0201(12) 0.0245(12) -0.0018(10) 0.0038(10) -0.0049(10)
C19 0.0233(12) 0.0271(13) 0.0210(12) -0.0070(11) 0.0066(10) -0.0060(10)
C20 0.0231(12) 0.0229(12) 0.0262(13) -0.0094(11) 0.0027(10) -0.0079(10)
C21 0.0232(12) 0.0245(13) 0.0261(13) -0.0063(11) 0.0029(10) -0.0069(11)
C22 0.0280(13) 0.0285(13) 0.0336(14) -0.0168(12) 0.0062(11) -0.0084(11)
C23 0.0371(16) 0.0288(14) 0.0416(16) -0.0168(13) 0.0031(13) -0.0005(12)
C24 0.0445(17) 0.0430(17) 0.0506(19) -0.0286(16) -0.0005(15) -0.0095(14)
C25 0.0404(17) 0.0419(17) 0.0522(19) -0.0272(16) 0.0221(14) -0.0124(14)
N1 0.0558(15) 0.0428(14) 0.0337(13) -0.0190(12) 0.0196(12) -0.0303(13)
N2 0.0304(12) 0.0303(12) 0.0318(12) -0.0069(10) 0.0068(10) -0.0129(10)
O1 0.0303(9) 0.0239(9) 0.0302(10) -0.0097(8) 0.0124(8) -0.0125(8)
O2 0.0284(9) 0.0225(9) 0.0278(9) -0.0090(7) 0.0101(7) -0.0117(7)
Cl 0.0287(3) 0.0300(3) 0.0302(3) -0.0076(3) -0.0002(3) -0.0088(3)
O11 0.0353(11) 0.0341(11) 0.0638(14) -0.0111(11) -0.0044(10) -0.0013(9)
O12 0.0662(15) 0.0441(12) 0.0501(13) -0.0201(11) -0.0165(11) -0.0125(11)
O13 0.0791(16) 0.0511(13) 0.0337(11) -0.0135(10) 0.0150(11) -0.0326(12)
O14 0.0308(11) 0.0523(13) 0.0633(14) -0.0169(11) 0.0118(10) -0.0140(10)
C31 0.058(2) 0.0408(17) 0.0386(17) -0.0186(15) -0.0011(15) -0.0141(16)
C32 0.0448(19) 0.052(2) 0.052(2) -0.0297(17) -0.0022(15) 0.0017(16)
C33 0.0341(17) 0.095(3) 0.052(2) -0.047(2) 0.0141(15) -0.0277(18)
C34 0.073(2) 0.0502(19) 0.0336(16) -0.0177(15) 0.0129(16) -0.0355(18)
C35 0.0425(17) 0.0406(17) 0.0390(17) -0.0176(14) -0.0004(13) -0.0050(14)
C36 0.0360(16) 0.0537(18) 0.0369(16) -0.0237(15) 0.0088(13) -0.0196(14)
C41 0.102(3) 0.082(3) 0.061(2) -0.043(2) 0.037(2) -0.065(3)
C42 0.132(4) 0.034(2) 0.041(2) -0.0139(17) 0.028(2) -0.002(2)
C43 0.047(2) 0.102(3) 0.051(2) -0.045(2) -0.0028(18) 0.018(2)
C44 0.054(2) 0.095(3) 0.060(2) -0.048(2) 0.0301(19) -0.036(2)
C45 0.078(3) 0.056(2) 0.0415(19) -0.0170(17) 0.0265(18) -0.030(2)
C46 0.054(2) 0.079(3) 0.0393(19) -0.0212(19) 0.0021(16) -0.019(2)
C51 0.0524(19) 0.0396(17) 0.0396(17) -0.0192(14) -0.0007(14) -0.0139(14)
C52 0.073(2) 0.0482(18) 0.0410(18) -0.0254(16) 0.0275(17) -0.0296(17)
C53 0.0380(18) 0.050(2) 0.083(3) -0.0372(19) 0.0210(17) -0.0214(15)
C54 0.0455(18) 0.0347(16) 0.054(2) -0.0195(15) -0.0101(15) -0.0066(14)
C55 0.0555(19) 0.0319(15) 0.0334(16) -0.0127(13) 0.0089(14) -0.0153(14)
C56 0.0363(16) 0.0379(16) 0.0491(18) -0.0208(14) 0.0091(13) -0.0158(13)
C61 0.116(4) 0.041(2) 0.067(3) -0.0255(19) 0.006(3) -0.025(2)
C62 0.064(2) 0.057(2) 0.053(2) 0.0026(18) 0.0273(19) 0.011(2)
C63 0.075(3) 0.083(3) 0.073(3) 0.004(2) -0.010(2) -0.046(3)

loop_
_atom_type_symbol
_atom_type_description
_atom_type_scat_dispersion_real
_atom_type_scat_dispersion_imag
_atom_type_scat_source
C C 0.0033 0.0016 'International Tables Vol C Tables 4.2.6.8 and 6.1.1.4'
H H 0.0000 0.0000 'International Tables Vol C Tables 4.2.6.8 and 6.1.1.4'
N N 0.0061 0.0033 'International Tables Vol C Tables 4.2.6.8 and 6.1.1.4'
O O 0.0106 0.0060 'International Tables Vol C Tables 4.2.6.8 and 6.1.1.4'
Cl Cl 0.1484 0.1585 'International Tables Vol C Tables 4.2.6.8 and 6.1.1.4'
Ag Ag -0.8971 1.1015 'International Tables Vol C Tables 4.2.6.8 and 6.1.1.4'

loop_
_geom_angle_atom_site_label_1
_geom_angle_atom_site_label_2
_geom_angle_atom_site_label_3
_geom_angle
_geom_angle_site_symmetry_1
_geom_angle_site_symmetry_3
_geom_angle_publ_flag
N1 Ag N2 166.83(9) . 1_446 ?
N1 Ag O11 114.11(8) . . ?
N2 Ag O11 78.90(7) 1_446 . ?
C2 C1 C5 106.9(2) . . ?
C2 C1 C22 127.8(2) . . ?
C5 C1 C22 125.2(2) . . ?
C1 C2 C3 110.4(2) . . ?
C6 C3 C2 124.8(2) . . ?
C6 C3 C4 128.9(2) . . ?
C2 C3 C4 105.86(19) . . ?
C5 C4 C14 126.2(2) . . ?
C5 C4 C3 106.29(19) . . ?
C14 C4 C3 127.5(2) . . ?
C4 C5 C1 110.5(2) . . ?
O1 C6 C3 124.3(2) . . ?
O1 C6 C7 113.6(2) . . ?
C3 C6 C7 122.0(2) . . ?
C8 C7 C12 119.8(2) . . ?
C8 C7 C6 121.3(2) . . ?
C12 C7 C6 118.8(2) . . ?
C7 C8 C9 120.3(2) . . ?
C8 C9 C10 119.2(2) . . ?
C9 C10 C11 121.0(2) . . ?
C9 C10 C13 119.5(2) . . ?
C11 C10 C13 119.5(2) . . ?
C12 C11 C10 118.8(2) . . ?
C11 C12 C7 120.9(2) . . ?
N1 C13 C10 179.8(3) . . ?
O2 C14 C4 123.4(2) . . ?
O2 C14 C15 115.3(2) . . ?
C4 C14 C15 121.3(2) . . ?
C16 C15 C20 119.3(2) . . ?
C16 C15 C14 122.2(2) . . ?
C20 C15 C14 118.3(2) . . ?
C17 C16 C15 120.5(2) . . ?
C16 C17 C18 119.2(2) . . ?
C17 C18 C19 121.1(2) . . ?
C17 C18 C21 119.4(2) . . ?
C19 C18 C21 119.5(2) . . ?
C20 C19 C18 119.1(2) . . ?
C19 C20 C15 120.8(2) . . ?
N2 C21 C18 179.5(3) . . ?
C1 C22 C25 111.0(2) . . ?
C1 C22 C24 109.1(2) . . ?
C25 C22 C24 109.4(2) . . ?
C1 C22 C23 109.7(2) . . ?
C25 C22 C23 108.2(2) . . ?
C24 C22 C23 109.3(2) . . ?
C13 N1 Ag 169.8(2) . . ?
C21 N2 Ag 163.3(2) . 1_664 ?
O12 Cl O13 109.78(12) . . ?
O12 Cl O14 109.83(14) . . ?
O13 Cl O14 109.48(13) . . ?
O12 Cl O11 110.22(12) . . ?
O13 Cl O11 110.21(13) . . ?
O14 Cl O11 107.29(12) . . ?
Cl O11 Ag 134.33(11) . . ?
C36 C31 C32 120.0(3) . . ?
C31 C32 C33 120.6(3) . . ?
C32 C33 C34 119.5(3) . . ?
C35 C34 C33 119.5(3) . . ?
C36 C35 C34 119.7(3) . . ?
C31 C36 C35 120.7(3) . . ?
C46 C41 C42 118.8(4) . . ?
C43 C42 C41 118.2(3) . . ?
C44 C43 C42 120.5(4) . . ?
C45 C44 C43 120.4(4) . . ?
C44 C45 C46 120.9(4) . . ?
C45 C46 C41 121.2(4) . . ?
C56 C51 C52 120.0(3) . . ?
C51 C52 C53 120.1(3) . . ?
C52 C53 C54 119.6(3) . . ?
C55 C54 C53 119.7(3) . . ?
C54 C55 C56 120.3(3) . . ?
C55 C56 C51 120.3(3) . . ?
C62 C61 C63 119.3(3) . 2_466 ?
C63 C62 C61 120.1(4) . . ?
C62 C63 C61 120.6(4) . 2_466 ?

loop_
_geom_bond_atom_site_label_1
_geom_bond_atom_site_label_2
_geom_bond_distance
_geom_bond_site_symmetry_2
_geom_bond_publ_flag
Ag N1 2.139(2) . ?
Ag N2 2.169(2) 1_446 ?
Ag O11 2.5463(19) . ?
C1 C2 1.385(3) . ?
C1 C5 1.413(3) . ?
C1 C22 1.515(3) . ?
C2 C3 1.421(3) . ?
C3 C6 1.400(3) . ?
C3 C4 1.467(3) . ?
C4 C5 1.395(3) . ?
C4 C14 1.424(3) . ?
C6 O1 1.293(3) . ?
C6 C7 1.486(3) . ?
C7 C8 1.383(3) . ?
C7 C12 1.394(3) . ?
C8 C9 1.388(3) . ?
C9 C10 1.389(3) . ?
C10 C11 1.397(3) . ?
C10 C13 1.442(3) . ?
C11 C12 1.375(3) . ?
C13 N1 1.133(3) . ?
C14 O2 1.266(3) . ?
C14 C15 1.492(3) . ?
C15 C16 1.390(3) . ?
C15 C20 1.394(3) . ?
C16 C17 1.384(3) . ?
C17 C18 1.386(3) . ?
C18 C19 1.391(3) . ?
C18 C21 1.449(3) . ?
C19 C20 1.376(3) . ?
C21 N2 1.137(3) . ?
C22 C25 1.524(3) . ?
C22 C24 1.528(4) . ?
C22 C23 1.532(4) . ?
N2 Ag 2.169(2) 1_664 ?
Cl O12 1.419(2) . ?
Cl O13 1.426(2) . ?
Cl O14 1.4322(19) . ?
Cl O11 1.4397(19) . ?
C31 C36 1.361(4) . ?
C31 C32 1.361(4) . ?
C32 C33 1.373(4) . ?
C33 C34 1.388(4) . ?
C34 C35 1.378(4) . ?
C35 C36 1.372(4) . ?
C41 C46 1.364(5) . ?
C41 C42 1.393(6) . ?
C42 C43 1.386(6) . ?
C43 C44 1.355(5) . ?
C44 C45 1.329(5) . ?
C45 C46 1.343(5) . ?
C51 C56 1.370(4) . ?
C51 C52 1.370(4) . ?
C52 C53 1.374(5) . ?
C53 C54 1.392(4) . ?
C54 C55 1.362(4) . ?
C55 C56 1.369(4) . ?
C61 C62 1.349(5) . ?
C61 C63 1.374(6) 2_466 ?
C62 C63 1.328(5) . ?
C63 C61 1.374(6) 2_466 ?

loop_
_geom_hbond_atom_site_label_D
_geom_hbond_atom_site_label_H
_geom_hbond_atom_site_label_A
_geom_hbond_distance_DH
_geom_hbond_distance_HA
_geom_hbond_distance_DA
_geom_hbond_angle_DHA
_geom_hbond_site_symmetry_A
O1 H1A O2 1.05(4) 1.41(4) 2.455(2) 172(3) .

loop_
_geom_torsion_atom_site_label_1
_geom_torsion_atom_site_label_2
_geom_torsion_atom_site_label_3
_geom_torsion_atom_site_label_4
_geom_torsion
_geom_torsion_site_symmetry_1
_geom_torsion_site_symmetry_2
_geom_torsion_site_symmetry_3
_geom_torsion_site_symmetry_4
_geom_torsion_publ_flag
C5 C1 C2 C3 -2.2(3) . . . . ?
C22 C1 C2 C3 177.5(2) . . . . ?
C1 C2 C3 C6 -170.8(2) . . . . ?
C1 C2 C3 C4 2.2(3) . . . . ?
C6 C3 C4 C5 171.2(2) . . . . ?
C2 C3 C4 C5 -1.4(2) . . . . ?
C6 C3 C4 C14 -8.6(4) . . . . ?
C2 C3 C4 C14 178.8(2) . . . . ?
C14 C4 C5 C1 179.9(2) . . . . ?
C3 C4 C5 C1 0.1(3) . . . . ?
C2 C1 C5 C4 1.3(3) . . . . ?
C22 C1 C5 C4 -178.5(2) . . . . ?
C2 C3 C6 O1 166.6(2) . . . . ?
C4 C3 C6 O1 -4.8(4) . . . . ?
C2 C3 C6 C7 -10.7(4) . . . . ?
C4 C3 C6 C7 177.9(2) . . . . ?
O1 C6 C7 C8 130.1(2) . . . . ?
C3 C6 C7 C8 -52.3(3) . . . . ?
O1 C6 C7 C12 -46.0(3) . . . . ?
C3 C6 C7 C12 131.5(2) . . . . ?
C12 C7 C8 C9 0.0(4) . . . . ?
C6 C7 C8 C9 -176.1(2) . . . . ?
C7 C8 C9 C10 -0.6(4) . . . . ?
C8 C9 C10 C11 0.3(4) . . . . ?
C8 C9 C10 C13 180.0(2) . . . . ?
C9 C10 C11 C12 0.6(4) . . . . ?
C13 C10 C11 C12 -179.1(2) . . . . ?
C10 C11 C12 C7 -1.2(4) . . . . ?
C8 C7 C12 C11 0.9(4) . . . . ?
C6 C7 C12 C11 177.1(2) . . . . ?
C9 C10 C13 N1 -131(100) . . . . ?
C11 C10 C13 N1 49(100) . . . . ?
C5 C4 C14 O2 -168.3(2) . . . . ?
C3 C4 C14 O2 11.4(4) . . . . ?
C5 C4 C14 C15 12.1(4) . . . . ?
C3 C4 C14 C15 -168.1(2) . . . . ?
O2 C14 C15 C16 -139.3(2) . . . . ?
C4 C14 C15 C16 40.3(3) . . . . ?
O2 C14 C15 C20 36.2(3) . . . . ?
C4 C14 C15 C20 -144.2(2) . . . . ?
C20 C15 C16 C17 1.5(3) . . . . ?
C14 C15 C16 C17 177.0(2) . . . . ?
C15 C16 C17 C18 0.5(3) . . . . ?
C16 C17 C18 C19 -1.4(3) . . . . ?
C16 C17 C18 C21 178.7(2) . . . . ?
C17 C18 C19 C20 0.3(3) . . . . ?
C21 C18 C19 C20 -179.8(2) . . . . ?
C18 C19 C20 C15 1.7(3) . . . . ?
C16 C15 C20 C19 -2.7(3) . . . . ?
C14 C15 C20 C19 -178.3(2) . . . . ?
C17 C18 C21 N2 -129(37) . . . . ?
C19 C18 C21 N2 51(37) . . . . ?
C2 C1 C22 C25 -11.0(4) . . . . ?
C5 C1 C22 C25 168.6(2) . . . . ?
C2 C1 C22 C24 109.7(3) . . . . ?
C5 C1 C22 C24 -70.7(3) . . . . ?
C2 C1 C22 C23 -130.6(3) . . . . ?
C5 C1 C22 C23 49.1(3) . . . . ?
C10 C13 N1 Ag -39(100) . . . . ?
N2 Ag N1 C13 88.8(14) 1_446 . . . ?
O11 Ag N1 C13 -82.1(14) . . . . ?
C18 C21 N2 Ag 34(37) . . . 1_664 ?
O12 Cl O11 Ag -53.2(2) . . . . ?
O13 Cl O11 Ag 68.08(19) . . . . ?
O14 Cl O11 Ag -172.79(16) . . . . ?
N1 Ag O11 Cl -24.6(2) . . . . ?
N2 Ag O11 Cl 157.54(19) 1_446 . . . ?
C36 C31 C32 C33 0.5(5) . . . . ?
C31 C32 C33 C34 0.6(5) . . . . ?
C32 C33 C34 C35 -1.0(4) . . . . ?
C33 C34 C35 C36 0.3(4) . . . . ?
C32 C31 C36 C35 -1.2(4) . . . . ?
C34 C35 C36 C31 0.8(4) . . . . ?
C46 C41 C42 C43 0.1(5) . . . . ?
C41 C42 C43 C44 0.1(5) . . . . ?
C42 C43 C44 C45 -0.5(5) . . . . ?
C43 C44 C45 C46 0.7(5) . . . . ?
C44 C45 C46 C41 -0.5(5) . . . . ?
C42 C41 C46 C45 0.1(5) . . . . ?
C56 C51 C52 C53 -0.2(4) . . . . ?
C51 C52 C53 C54 0.7(5) . . . . ?
C52 C53 C54 C55 -0.4(4) . . . . ?
C53 C54 C55 C56 -0.4(4) . . . . ?
C54 C55 C56 C51 0.9(4) . . . . ?
C52 C51 C56 C55 -0.7(4) . . . . ?
C63 C61 C62 C63 0.6(7) 2_466 . . . ?
C61 C62 C63 C61 -0.6(7) . . . 2_466 ?
